data_7709274
loop_
_publ_author_name
'Zhao, Minggang'
'Xue, Tingting'
'He, Ru-Ru'
'Ma, Jianping'
'Zheng, Wenjun'

_publ_section_title
;
 Ion-bearing stairs: alkali metal complexes of 1,2-diaza-4-phospholides.
;
_journal_issue 4
_journal_name_full 'Dalton transactions (Cambridge, England : 2003)'
_journal_page_first 1634
_journal_page_last 1645
_journal_paper_doi 10.1039/d1dt03601g
_journal_volume 51
_journal_year 2022
_chemical_formula_moiety 'C10 H18 N2 Na P'
_chemical_formula_sum 'C10 H18 N2 Na P'
_chemical_formula_weight 220.22
_space_group_crystal_system monoclinic
_space_group_IT_number 14
_space_group_name_Hall '-P 2ybc'
_space_group_name_H-M_alt 'P 1 21/c 1'
_atom_sites_solution_hydrogens geom
_atom_sites_solution_primary direct
_atom_sites_solution_secondary difmap
_audit_creation_date 2020-11-08
_audit_creation_method
;
  Olex2 1.2
  (compiled Apr 23 2013 17:54:37, GUI svn.r4466)
;
_audit_update_record
;
2021-03-31 deposited with the CCDC.	2021-12-14 downloaded from the CCDC.
;
_cell_angle_alpha 90.00
_cell_angle_beta 99.250(6)
_cell_angle_gamma 90.00
_cell_formula_units_Z 4
_cell_length_a 6.1441(4)
_cell_length_b 12.5092(8)
_cell_length_c 16.6860(9)
_cell_measurement_reflns_used 2599
_cell_measurement_temperature 293(2)
_cell_measurement_theta_max 27.2600
_cell_measurement_theta_min 3.7190
_cell_volume 1265.77(14)
_computing_cell_refinement 'CrysAlisPro 1.171.38.41 (Rigaku OD, 2015)'
_computing_data_collection 'CrysAlisPro 1.171.38.41 (Rigaku OD, 2015)'
_computing_data_reduction 'CrysAlisPro 1.171.38.41 (Rigaku OD, 2015)'
_computing_molecular_graphics
;
O. V. Dolomanov, L. J. Bourhis, R. J. Gildea, J. A. K. Howard and H. Puschmann,
OLEX2: a complete structure solution, refinement and analysis program.
J. Appl. Cryst. (2009). 42, 339-341.
;
_computing_publication_material
;
O. V. Dolomanov, L. J. Bourhis, R. J. Gildea, J. A. K. Howard and H. Puschmann,
OLEX2: a complete structure solution, refinement and analysis program.
J. Appl. Cryst. (2009). 42, 339-341.
;
_computing_structure_refinement
;
XL, G.M. Sheldrick, Acta Cryst.
(2008). A64, 112-122
;
_computing_structure_solution
;
XS, G.M. Sheldrick, Acta Cryst.
(2008). A64, 112-122
;
_diffrn_ambient_temperature 293(2)
_diffrn_detector 'CCD plate'
_diffrn_detector_area_resol_mean 16.0251
_diffrn_detector_type Eos
_diffrn_measured_fraction_theta_full 0.9985
_diffrn_measured_fraction_theta_max 0.8956
_diffrn_measurement_details
;
List of Runs (angles in degrees, time in seconds):

  # Type    Start    End  Width  t~exp~   \w     \q     \k     \f   Frames
#--------------------------------------------------------------------------
  1  \w    -44.00  50.00   1.00   30.39    --  -17.25  77.00-180.00   94
  2  \w    -25.00  22.00   1.00   30.39    --  -17.25 -99.00 -60.00   47
  3  \w    -36.00  52.00   1.00   30.39    --  -17.25  37.00 -30.00   88
  4  \w    -85.00  -1.00   1.00   30.39    --  -17.25 -57.00-180.00   84
  5  \w    -85.00   9.00   1.00   30.39    --  -17.25 -77.00  60.00   94
  6  \w    -25.00  12.00   1.00   30.39    --   15.68 -99.00  60.00   37
  7  \w    -85.00  -1.00   1.00   30.39    --  -17.25 -57.00 -90.00   84
  8  \w    -89.00 -35.00   1.00   30.39    --  -17.25-178.00 -30.00   54
;
_diffrn_measurement_device 'four-circle diffractometer'
_diffrn_measurement_device_type 'Xcalibur, Eos'
_diffrn_measurement_method '\w scans'
_diffrn_orient_matrix_type 'CrysAlisPro convention (1999,Acta A55,543-557)'
_diffrn_orient_matrix_UB_11 -0.0089819000
_diffrn_orient_matrix_UB_12 0.0484761000
_diffrn_orient_matrix_UB_13 -0.0223352000
_diffrn_orient_matrix_UB_21 -0.0217756000
_diffrn_orient_matrix_UB_22 -0.0293862000
_diffrn_orient_matrix_UB_23 -0.0367259000
_diffrn_orient_matrix_UB_31 -0.1146602000
_diffrn_orient_matrix_UB_32 0.0017309000
_diffrn_orient_matrix_UB_33 0.0017157000
_diffrn_radiation_monochromator graphite
_diffrn_radiation_probe x-ray
_diffrn_radiation_type 'Mo K\a'
_diffrn_radiation_wavelength 0.71073
_diffrn_reflns_av_R_equivalents 0.0693
_diffrn_reflns_av_unetI/netI 0.0628
_diffrn_reflns_limit_h_max 7
_diffrn_reflns_limit_h_min -7
_diffrn_reflns_limit_k_max 15
_diffrn_reflns_limit_k_min -15
_diffrn_reflns_limit_l_max 20
_diffrn_reflns_limit_l_min -20
_diffrn_reflns_number 14238
_diffrn_reflns_theta_full 25.66
_diffrn_reflns_theta_max 25.67
_diffrn_reflns_theta_min 2.96
_diffrn_source 'fine-focus sealed X-ray tube'
_diffrn_source_type 'Enhance (Mo) X-ray Source'
_exptl_absorpt_coefficient_mu 0.219
_exptl_absorpt_correction_T_max 1.00000
_exptl_absorpt_correction_T_min 0.45214
_exptl_absorpt_correction_type multi-scan
_exptl_absorpt_process_details
;
CrysAlisPro 1.171.38.41 (Rigaku Oxford Diffraction, 2015)
Empirical absorption correction using spherical harmonics,
 implemented in SCALE3 ABSPACK scaling algorithm.
;
_exptl_crystal_colour clourless
_exptl_crystal_density_diffrn 1.156
_exptl_crystal_density_method 'not measured'
_exptl_crystal_description block
_exptl_crystal_F_000 472
_exptl_crystal_size_max 0.22
_exptl_crystal_size_mid 0.14
_exptl_crystal_size_min 0.10
_refine_diff_density_max 0.222
_refine_diff_density_min -0.208
_refine_diff_density_rms 0.045
_refine_ls_extinction_method none
_refine_ls_goodness_of_fit_ref 1.022
_refine_ls_hydrogen_treatment mixed
_refine_ls_matrix_type full
_refine_ls_number_parameters 132
_refine_ls_number_reflns 2407
_refine_ls_number_restraints 0
_refine_ls_restrained_S_all 1.022
_refine_ls_R_factor_all 0.0897
_refine_ls_R_factor_gt 0.0520
_refine_ls_shift/su_max 0.000
_refine_ls_shift/su_mean 0.000
_refine_ls_structure_factor_coef Fsqd
_refine_ls_weighting_details 'calc w=1/[\s^2^(Fo^2^)+(0.0471P)^2^+0.2444P] where P=(Fo^2^+2Fc^2^)/3'
_refine_ls_weighting_scheme calc
_refine_ls_wR_factor_gt 0.1106
_refine_ls_wR_factor_ref 0.1309
_reflns_number_gt 1546
_reflns_number_total 2407
_reflns_threshold_expression >2sigma(I)
_cod_data_source_file d1dt03601g2.cif
_cod_data_source_block 20201107-1
_cod_depositor_comments 'Adding full bibliography for 7709271--7709278.cif.'
_cod_original_cell_volume 1265.77(13)
_cod_database_code 7709274
_reflns_odcompleteness_completeness 99.85
_reflns_odcompleteness_iscentric 1
_reflns_odcompleteness_theta 26.32
_olex2_refinement_description
;
1. Fixed Uiso
 At 1.5 times of:
  All C(H,H,H) groups
2.a Me refined with riding coordinates:
 C8(H8A,H8B,H8C)
2.b Idealised Me refined as rotating group:
 C1(H1A,H1B,H1C), C2(H2A,H2B,H2C), C3(H3A,H3B,H3C), C9(H9A,H9B,H9C), C10(H10A,
 H10B,H10C)
;
_oxdiff_exptl_absorpt_empirical_details
;
Empirical correction (ABSPACK) includes:
- Absorption correction using spherical harmonics
- Frame scaling
;
_oxdiff_exptl_absorpt_empirical_full_max 1.719
_oxdiff_exptl_absorpt_empirical_full_min 0.627

loop_
_space_group_symop_id
_space_group_symop_operation_xyz
1 'x, y, z'
2 '-x, y+1/2, -z+1/2'
3 '-x, -y, -z'
4 'x, -y-1/2, z-1/2'

loop_
_atom_site_label
_atom_site_type_symbol
_atom_site_fract_x
_atom_site_fract_y
_atom_site_fract_z
_atom_site_U_iso_or_equiv
_atom_site_adp_type
_atom_site_occupancy
_atom_site_symmetry_multiplicity
_atom_site_calc_flag
_atom_site_refinement_flags
_atom_site_disorder_assembly
_atom_site_disorder_group
C1 C -0.0303(6) 0.4300(3) 0.1943(2) 0.0906(12) Uani 1 1 d . . .
H1A H 0.0452 0.3655 0.1840 0.136 Uiso 1 1 calc R . .
H1B H -0.0887 0.4635 0.1436 0.136 Uiso 1 1 calc R . .
H1C H -0.1488 0.4132 0.2233 0.136 Uiso 1 1 calc R . .
C2 C 0.0123(7) 0.6095(3) 0.2579(2) 0.0962(13) Uani 1 1 d . . .
H2A H -0.1175 0.5943 0.2811 0.144 Uiso 1 1 calc R . .
H2B H -0.0287 0.6453 0.2068 0.144 Uiso 1 1 calc R . .
H2C H 0.1091 0.6546 0.2942 0.144 Uiso 1 1 calc R . .
C3 C 0.3177(6) 0.5302(3) 0.1979(2) 0.0985(14) Uani 1 1 d . . .
H3A H 0.4169 0.5805 0.2280 0.148 Uiso 1 1 calc R . .
H3B H 0.2586 0.5601 0.1460 0.148 Uiso 1 1 calc R . .
H3C H 0.3958 0.4655 0.1903 0.148 Uiso 1 1 calc R . .
C4 C 0.1299(5) 0.5056(2) 0.24474(17) 0.0486(7) Uani 1 1 d . . .
C5 C 0.2202(4) 0.45049(19) 0.32452(16) 0.0399(6) Uani 1 1 d . . .
C6 C 0.3729(4) 0.3413(2) 0.43935(15) 0.0392(6) Uani 1 1 d . . .
C7 C 0.4711(5) 0.2590(2) 0.50305(17) 0.0503(7) Uani 1 1 d . . .
C8 C 0.4356(6) 0.2910(3) 0.58847(18) 0.0727(10) Uani 1 1 d . . .
H8A H 0.2805 0.2977 0.5897 0.109 Uiso 1 1 calc R . .
H8B H 0.5069 0.3582 0.6028 0.109 Uiso 1 1 calc R . .
H8C H 0.4971 0.2372 0.6265 0.109 Uiso 1 1 calc R . .
C9 C 0.7211(5) 0.2480(3) 0.5027(2) 0.0774(11) Uani 1 1 d . . .
H9A H 0.7942 0.3128 0.5226 0.116 Uiso 1 1 calc R . .
H9B H 0.7466 0.2348 0.4482 0.116 Uiso 1 1 calc R . .
H9C H 0.7780 0.1894 0.5369 0.116 Uiso 1 1 calc R . .
C10 C 0.3584(6) 0.1516(2) 0.4807(2) 0.0703(10) Uani 1 1 d . . .
H10A H 0.4188 0.0984 0.5194 0.105 Uiso 1 1 calc R . .
H10B H 0.3828 0.1306 0.4275 0.105 Uiso 1 1 calc R . .
H10C H 0.2029 0.1582 0.4810 0.105 Uiso 1 1 calc R . .
N1 N 0.2221(4) 0.40986(18) 0.45676(13) 0.0479(6) Uani 1 1 d . . .
N2 N 0.1333(4) 0.47181(17) 0.39035(14) 0.0474(6) Uani 1 1 d . . .
Na1 Na -0.21959(19) 0.48749(10) 0.42359(7) 0.0639(4) Uani 1 1 d . . .
P1 P 0.42187(12) 0.34904(6) 0.33841(5) 0.0497(3) Uani 1 1 d . . .

loop_
_atom_site_aniso_label
_atom_site_aniso_U_11
_atom_site_aniso_U_22
_atom_site_aniso_U_33
_atom_site_aniso_U_23
_atom_site_aniso_U_13
_atom_site_aniso_U_12
C1 0.110(3) 0.088(3) 0.059(2) 0.000(2) -0.030(2) -0.011(2)
C2 0.138(4) 0.076(2) 0.063(3) -0.0011(19) -0.019(2) 0.045(2)
C3 0.093(3) 0.129(3) 0.076(3) 0.047(3) 0.019(2) 0.011(3)
C4 0.0546(17) 0.0482(16) 0.0398(17) -0.0030(14) -0.0019(14) 0.0052(14)
C5 0.0401(15) 0.0415(15) 0.0366(16) -0.0046(12) 0.0015(12) -0.0014(11)
C6 0.0394(14) 0.0403(15) 0.0370(15) -0.0042(12) 0.0035(12) -0.0023(12)
C7 0.0588(18) 0.0469(16) 0.0433(17) 0.0039(14) 0.0022(14) 0.0063(13)
C8 0.104(3) 0.070(2) 0.0413(19) 0.0082(16) 0.0034(18) 0.0105(19)
C9 0.064(2) 0.088(2) 0.075(3) 0.026(2) -0.0061(18) 0.0202(18)
C10 0.094(3) 0.0464(18) 0.068(2) 0.0011(16) 0.0055(19) -0.0042(17)
N1 0.0551(14) 0.0501(14) 0.0397(14) -0.0033(11) 0.0113(11) 0.0065(11)
N2 0.0504(14) 0.0502(14) 0.0411(14) -0.0036(11) 0.0055(11) 0.0126(11)
Na1 0.0561(8) 0.0825(9) 0.0535(8) -0.0205(6) 0.0103(6) 0.0012(6)
P1 0.0527(5) 0.0578(5) 0.0391(5) -0.0020(4) 0.0088(4) 0.0135(4)

loop_
_atom_type_symbol
_atom_type_description
_atom_type_scat_dispersion_real
_atom_type_scat_dispersion_imag
_atom_type_scat_source
C C 0.0033 0.0016 'International Tables Vol C Tables 4.2.6.8 and 6.1.1.4'
H H 0.0000 0.0000 'International Tables Vol C Tables 4.2.6.8 and 6.1.1.4'
N N 0.0061 0.0033 'International Tables Vol C Tables 4.2.6.8 and 6.1.1.4'
Na Na 0.0362 0.0249 'International Tables Vol C Tables 4.2.6.8 and 6.1.1.4'
P P 0.1023 0.0942 'International Tables Vol C Tables 4.2.6.8 and 6.1.1.4'

loop_
_geom_angle_atom_site_label_1
_geom_angle_atom_site_label_2
_geom_angle_atom_site_label_3
_geom_angle
_geom_angle_site_symmetry_1
_geom_angle_site_symmetry_3
_geom_angle_publ_flag
H1A C1 H1B 109.5 . . ?
H1A C1 H1C 109.5 . . ?
H1B C1 H1C 109.5 . . ?
C4 C1 H1A 109.5 . . ?
C4 C1 H1B 109.5 . . ?
C4 C1 H1C 109.5 . . ?
H2A C2 H2B 109.5 . . ?
H2A C2 H2C 109.5 . . ?
H2B C2 H2C 109.5 . . ?
C4 C2 H2A 109.5 . . ?
C4 C2 H2B 109.5 . . ?
C4 C2 H2C 109.5 . . ?
H3A C3 H3B 109.5 . . ?
H3A C3 H3C 109.5 . . ?
H3B C3 H3C 109.5 . . ?
C4 C3 H3A 109.5 . . ?
C4 C3 H3B 109.5 . . ?
C4 C3 H3C 109.5 . . ?
C1 C4 C2 109.4(3) . . ?
C1 C4 C3 108.6(3) . . ?
C1 C4 C5 108.4(2) . . ?
C2 C4 C3 108.5(3) . . ?
C2 C4 C5 112.0(2) . . ?
C5 C4 C3 109.9(2) . . ?
C4 C5 P1 126.2(2) . . ?
N2 C5 C4 119.7(2) . . ?
N2 C5 P1 113.9(2) . . ?
C7 C6 P1 126.29(19) . . ?
N1 C6 C7 119.5(2) . . ?
N1 C6 P1 113.96(19) . . ?
C6 C7 C9 109.8(2) . . ?
C8 C7 C6 111.8(2) . . ?
C8 C7 C9 108.6(3) . . ?
C8 C7 C10 109.3(2) . . ?
C10 C7 C6 107.9(2) . . ?
C10 C7 C9 109.4(2) . . ?
C7 C8 H8A 109.5 . . ?
C7 C8 H8B 109.5 . . ?
C7 C8 H8C 109.5 . . ?
C7 C8 Na1 107.48(17) . 3_566 ?
H8A C8 H8B 109.5 . . ?
H8A C8 H8C 109.5 . . ?
H8B C8 H8C 109.5 . . ?
Na1 C8 H8A 60.1 3_566 . ?
Na1 C8 H8B 53.2 3_566 . ?
Na1 C8 H8C 142.9 3_566 . ?
C7 C9 H9A 109.5 . . ?
C7 C9 H9B 109.5 . . ?
C7 C9 H9C 109.5 . . ?
H9A C9 H9B 109.5 . . ?
H9A C9 H9C 109.5 . . ?
H9B C9 H9C 109.5 . . ?
C7 C10 H10A 109.5 . . ?
C7 C10 H10B 109.5 . . ?
C7 C10 H10C 109.5 . . ?
H10A C10 H10B 109.5 . . ?
H10A C10 H10C 109.5 . . ?
H10B C10 H10C 109.5 . . ?
C6 N1 N2 112.6(2) . . ?
C6 N1 Na1 148.51(18) . . ?
C6 N1 Na1 129.17(18) . 3_566 ?
N2 N1 Na1 54.26(12) . . ?
N2 N1 Na1 108.29(15) . 3_566 ?
Na1 N1 Na1 81.06(7) 3_566 . ?
C5 N2 N1 113.0(2) . . ?
C5 N2 Na1 136.83(18) . . ?
N1 N2 Na1 96.79(15) . . ?
C8 Na1 Na1 104.36(8) 3_566 3_566 ?
N1 Na1 C8 135.17(9) . 3_566 ?
N1 Na1 C8 60.35(8) 3_566 3_566 ?
N1 Na1 N1 98.94(7) 3_566 . ?
N1 Na1 Na1 55.54(6) 3_566 3_566 ?
N1 Na1 Na1 43.40(5) . 3_566 ?
N1 Na1 P1 127.68(7) 3_566 1_455 ?
N1 Na1 P1 120.17(6) . 1_455 ?
N2 Na1 C8 118.04(10) . 3_566 ?
N2 Na1 N1 28.95(7) . . ?
N2 Na1 N1 112.16(9) . 3_566 ?
N2 Na1 Na1 62.09(7) . 3_566 ?
N2 Na1 P1 118.85(7) . 1_455 ?
P1 Na1 C8 102.42(8) 1_455 3_566 ?
P1 Na1 Na1 147.63(7) 1_455 3_566 ?
C5 P1 Na1 95.42(9) . 1_655 ?
C6 P1 C5 86.61(12) . . ?
C6 P1 Na1 78.61(9) . 1_655 ?

loop_
_geom_bond_atom_site_label_1
_geom_bond_atom_site_label_2
_geom_bond_distance
_geom_bond_site_symmetry_2
_geom_bond_publ_flag
C1 H1A 0.9600 . ?
C1 H1B 0.9600 . ?
C1 H1C 0.9600 . ?
C1 C4 1.518(4) . ?
C2 H2A 0.9600 . ?
C2 H2B 0.9600 . ?
C2 H2C 0.9600 . ?
C2 C4 1.521(4) . ?
C3 H3A 0.9600 . ?
C3 H3B 0.9600 . ?
C3 H3C 0.9600 . ?
C3 C4 1.525(4) . ?
C4 C5 1.522(4) . ?
C5 N2 1.324(3) . ?
C5 P1 1.763(3) . ?
C6 C7 1.532(4) . ?
C6 N1 1.329(3) . ?
C6 P1 1.761(3) . ?
C7 C8 1.529(4) . ?
C7 C9 1.543(4) . ?
C7 C10 1.531(4) . ?
C8 H8A 0.9600 . ?
C8 H8B 0.9600 . ?
C8 H8C 0.9600 . ?
C8 Na1 3.065(3) 3_566 ?
C9 H9A 0.9600 . ?
C9 H9B 0.9600 . ?
C9 H9C 0.9600 . ?
C10 H10A 0.9600 . ?
C10 H10B 0.9600 . ?
C10 H10C 0.9600 . ?
N1 N2 1.390(3) . ?
N1 Na1 2.376(2) 3_566 ?
N1 Na1 2.851(2) . ?
N2 Na1 2.331(2) . ?
Na1 C8 3.065(3) 3_566 ?
Na1 N1 2.376(2) 3_566 ?
Na1 Na1 3.416(2) 3_566 ?
Na1 P1 2.9776(14) 1_455 ?
P1 Na1 2.9776(14) 1_655 ?
